data_7718685
loop_
_publ_author_name
'Strelnikova, Iuliia V.'
'Iova, Angelina A.'
'Ovsyannikov, Alexander S.'
'Islamov, Daut R.'
'Litvonov, Igor A.'
'Lazarenko, Vladimir A.'
'Kulikova, Elizaveta S.'
'Bogomyakov, Artem S.'
'Lin, Meijin'
'Kiiamov, Airat G.'
'Solovieva, Svetlana E.'
'Antipin, Igor S.'

_publ_section_title
;
 New mononuclear Dy(III) complex based on a calix[4]arene ligand with two
 appended salicylideneamine groups decorated with azophenyl fragments:
 synthesis, crystalline assembly and slow magnetic relaxation behavior.
;
_journal_issue 24
_journal_name_full 'Dalton transactions (Cambridge, England : 2003)'
_journal_page_first 9584
_journal_page_last 9593
_journal_paper_doi 10.1039/d5dt00936g
_journal_volume 54
_journal_year 2025
_chemical_formula_moiety 'C74 H82 N6 O6'
_chemical_formula_sum 'C74 H82 N6 O6'
_chemical_formula_weight 1151.45
_space_group_crystal_system triclinic
_space_group_IT_number 2
_space_group_name_Hall '-P 1'
_space_group_name_H-M_alt 'P -1'
_atom_sites_solution_hydrogens geom
_audit_creation_method SHELXL-2018/3
_audit_update_record
;
2025-03-06 deposited with the CCDC.	2025-05-12 downloaded from the CCDC.
;
_cell_angle_alpha 90.635(4)
_cell_angle_beta 102.105(4)
_cell_angle_gamma 108.609(4)
_cell_formula_units_Z 2
_cell_length_a 10.5440(12)
_cell_length_b 16.2534(19)
_cell_length_c 19.985(2)
_cell_measurement_reflns_used 9373
_cell_measurement_temperature 105(2)
_cell_measurement_theta_max 24.79
_cell_measurement_theta_min 2.48
_cell_volume 3162.4(6)
_computing_cell_refinement 'Bruker SAINT'
_computing_data_collection 'Bruker APEX2'
_computing_data_reduction 'Bruker SAINT'
_computing_molecular_graphics 'Bruker SHELXTL'
_computing_publication_material 'Bruker SHELXTL'
_computing_structure_refinement 'SHELXL-2018/3 (Sheldrick, 2018)'
_computing_structure_solution 'SHELXT 2014/5 (Sheldrick, 2014)'
_diffrn_ambient_temperature 105(2)
_diffrn_measured_fraction_theta_full 0.997
_diffrn_measured_fraction_theta_max 0.997
_diffrn_measurement_device_type 'Bruker D8 QUEST'
_diffrn_measurement_method '\f and \w scans'
_diffrn_radiation_type MoK\a
_diffrn_radiation_wavelength 0.71073
_diffrn_reflns_av_R_equivalents 0.1120
_diffrn_reflns_av_unetI/netI 0.0516
_diffrn_reflns_Laue_measured_fraction_full 0.997
_diffrn_reflns_Laue_measured_fraction_max 0.997
_diffrn_reflns_limit_h_max 11
_diffrn_reflns_limit_h_min -11
_diffrn_reflns_limit_k_max 18
_diffrn_reflns_limit_k_min -18
_diffrn_reflns_limit_l_max 22
_diffrn_reflns_limit_l_min -22
_diffrn_reflns_number 144558
_diffrn_reflns_point_group_measured_fraction_full 0.997
_diffrn_reflns_point_group_measured_fraction_max 0.997
_diffrn_reflns_theta_full 23.500
_diffrn_reflns_theta_max 23.500
_diffrn_reflns_theta_min 2.076
_diffrn_source 'I\mS DIAMOND'
_exptl_absorpt_coefficient_mu 0.077
_exptl_absorpt_correction_T_max 0.7454
_exptl_absorpt_correction_T_min 0.6360
_exptl_absorpt_correction_type multi-scan
_exptl_absorpt_process_details SADABS-2014/5
_exptl_crystal_colour yellow
_exptl_crystal_density_diffrn 1.209
_exptl_crystal_description prismatic
_exptl_crystal_F_000 1232
_exptl_crystal_size_max 0.30
_exptl_crystal_size_mid 0.10
_exptl_crystal_size_min 0.05
_refine_diff_density_max 0.872
_refine_diff_density_min -0.615
_refine_diff_density_rms 0.060
_refine_ls_extinction_method none
_refine_ls_goodness_of_fit_ref 1.013
_refine_ls_hydrogen_treatment constr
_refine_ls_matrix_type full
_refine_ls_number_parameters 780
_refine_ls_number_reflns 9325
_refine_ls_number_restraints 9
_refine_ls_restrained_S_all 1.021
_refine_ls_R_factor_all 0.1039
_refine_ls_R_factor_gt 0.0804
_refine_ls_shift/su_max 0.000
_refine_ls_shift/su_mean 0.000
_refine_ls_structure_factor_coef Fsqd
_refine_ls_weighting_details 'w=1/[\s^2^(Fo^2^)+(0.0681P)^2^+8.0098P] where P=(Fo^2^+2Fc^2^)/3'
_refine_ls_weighting_scheme calc
_refine_ls_wR_factor_gt 0.1918
_refine_ls_wR_factor_ref 0.2091
_reflns_Friedel_coverage 0.000
_reflns_number_gt 7141
_reflns_number_total 9325
_reflns_threshold_expression 'I > 2\s(I)'
_cod_data_source_file d5dt00936g2.cif
_cod_data_source_block shelx
_cod_depositor_comments 'Adding full bibliography for 7718685--7718686.cif.'
_cod_original_cell_volume 3162.5(6)
_cod_database_code 7718685
_shelx_shelxl_version_number 2018/3
_shelx_space_group_comment
;
The symmetry employed for this shelxl refinement is uniquely defined
by the following loop, which should always be used as a source of
symmetry information in preference to the above space-group names.
They are only intended as comments.
;

loop_
_space_group_symop_operation_xyz
'x, y, z'
'-x, -y, -z'

loop_
_atom_site_label
_atom_site_type_symbol
_atom_site_fract_x
_atom_site_fract_y
_atom_site_fract_z
_atom_site_U_iso_or_equiv
_atom_site_adp_type
_atom_site_occupancy
_atom_site_site_symmetry_order
_atom_site_calc_flag
_atom_site_refinement_flags_posn
_atom_site_refinement_flags_adp
_atom_site_refinement_flags_occupancy
_atom_site_disorder_assembly
_atom_site_disorder_group
C1 C -0.0186(3) 0.5768(2) 0.76278(19) 0.0298(8) Uani 1 1 d . . . . .
C2 C -0.0592(4) 0.6440(2) 0.7194(2) 0.0330(9) Uani 1 1 d . . . . .
H2A H -0.150789 0.643841 0.724328 0.040 Uiso 1 1 calc R U . . .
H2B H -0.066287 0.627917 0.670480 0.040 Uiso 1 1 calc R U . . .
C3 C 0.0435(3) 0.7351(2) 0.73972(19) 0.0287(8) Uani 1 1 d . . . . .
C4 C 0.0674(4) 0.7721(2) 0.8053(2) 0.0333(9) Uani 1 1 d . . . . .
H4 H 0.012962 0.742063 0.835385 0.040 Uiso 1 1 calc R U . . .
C5 C 0.1694(4) 0.8528(2) 0.82959(19) 0.0331(9) Uani 1 1 d . . . . .
C6 C 0.2469(4) 0.8941(2) 0.7836(2) 0.0344(9) Uani 1 1 d . . . . .
H6 H 0.317323 0.948377 0.798549 0.041 Uiso 1 1 calc R U . . .
C7 C 0.2254(4) 0.8592(2) 0.71701(19) 0.0303(8) Uani 1 1 d . . . . .
C8 C 0.3230(4) 0.9028(2) 0.6718(2) 0.0360(9) Uani 1 1 d . . . . .
H8A H 0.291221 0.871277 0.625567 0.043 Uiso 1 1 calc R U . . .
H8B H 0.324330 0.963576 0.666937 0.043 Uiso 1 1 calc R U . . .
C9 C 0.4654(4) 0.9021(2) 0.70377(19) 0.0322(9) Uani 1 1 d . . . . .
C10 C 0.5664(4) 0.9767(2) 0.7378(2) 0.0372(9) Uani 1 1 d . . . . .
H10 H 0.546598 1.029825 0.736706 0.045 Uiso 1 1 calc R U . . .
C11 C 0.6943(4) 0.9777(2) 0.7733(2) 0.0372(9) Uani 1 1 d . . . . .
C12 C 0.7214(4) 0.8991(2) 0.7732(2) 0.0355(9) Uani 1 1 d . . . . .
H12 H 0.808770 0.897928 0.796896 0.043 Uiso 1 1 calc R U . . .
C13 C 0.6243(4) 0.8223(2) 0.73934(19) 0.0326(9) Uani 1 1 d . . . . .
C14 C 0.6546(4) 0.7372(2) 0.7419(2) 0.0379(9) Uani 1 1 d . . . . .
H14A H 0.755239 0.749602 0.753733 0.045 Uiso 1 1 calc R U . . .
H14B H 0.617836 0.704606 0.696099 0.045 Uiso 1 1 calc R U . . .
C15 C 0.5911(4) 0.6820(2) 0.7945(2) 0.0333(9) Uani 1 1 d . . . . .
C16 C 0.6389(4) 0.7085(2) 0.8638(2) 0.0345(9) Uani 1 1 d . . . . .
H16 H 0.718956 0.758243 0.877424 0.041 Uiso 1 1 calc R U . . .
C17 C 0.5771(4) 0.6671(2) 0.9148(2) 0.0341(9) Uani 1 1 d . . . . .
C18 C 0.4588(4) 0.5937(2) 0.8925(2) 0.0351(9) Uani 1 1 d . . . . .
H18 H 0.412095 0.564265 0.925636 0.042 Uiso 1 1 calc R U . . .
C19 C 0.4081(4) 0.5629(2) 0.8241(2) 0.0332(9) Uani 1 1 d . . . . .
C20 C 0.2771(4) 0.4841(2) 0.8018(2) 0.0393(10) Uani 1 1 d . . . . .
H20A H 0.272017 0.462143 0.754534 0.047 Uiso 1 1 calc R U . . .
H20B H 0.284387 0.437394 0.832181 0.047 Uiso 1 1 calc R U . . .
C21 C 0.1445(4) 0.5014(2) 0.80295(19) 0.0311(9) Uani 1 1 d . . . . .
C22 C 0.0574(4) 0.4557(2) 0.8436(2) 0.0369(9) Uani 1 1 d . . . . .
H22 H 0.084863 0.415237 0.872144 0.044 Uiso 1 1 calc R U . . .
C23 C -0.0672(4) 0.4667(2) 0.8444(2) 0.0357(9) Uani 1 1 d . . . . .
C24 C -0.1011(4) 0.5297(2) 0.8042(2) 0.0344(9) Uani 1 1 d . . . . .
H24 H -0.183976 0.540642 0.805327 0.041 Uiso 1 1 calc R U . . .
C25 C 0.1022(4) 0.5603(2) 0.76139(19) 0.0301(8) Uani 1 1 d . . . . .
C26 C 0.1221(4) 0.7789(2) 0.69547(18) 0.0281(8) Uani 1 1 d . . . . .
C27 C 0.4959(4) 0.8244(2) 0.70556(19) 0.0328(9) Uani 1 1 d . . . . .
C28 C 0.4770(4) 0.6058(2) 0.7759(2) 0.0337(9) Uani 1 1 d . . . . .
C29 C 0.2036(4) 0.8869(3) 0.9047(2) 0.0421(10) Uani 1 1 d . . . . .
C30 C 0.3017(6) 0.8450(4) 0.9444(3) 0.0814(18) Uani 1 1 d . . . . .
H30A H 0.259931 0.781518 0.937498 0.122 Uiso 1 1 calc R U . . .
H30B H 0.321745 0.863643 0.993401 0.122 Uiso 1 1 calc R U . . .
H30C H 0.387181 0.862827 0.928125 0.122 Uiso 1 1 calc R U . . .
C31 C 0.0732(5) 0.8625(4) 0.9337(3) 0.0642(14) Uani 1 1 d . . . . .
H31A H 0.004205 0.883201 0.904727 0.096 Uiso 1 1 calc R U . . .
H31B H 0.095996 0.889847 0.980585 0.096 Uiso 1 1 calc R U . . .
H31C H 0.036342 0.799108 0.934268 0.096 Uiso 1 1 calc R U . . .
C32 C 0.2662(7) 0.9857(3) 0.9143(3) 0.0831(19) Uani 1 1 d . . . . .
H32A H 0.360037 1.003254 0.907243 0.125 Uiso 1 1 calc R U . . .
H32B H 0.268076 1.006086 0.961004 0.125 Uiso 1 1 calc R U . . .
H32C H 0.210743 1.011508 0.881007 0.125 Uiso 1 1 calc R U . . .
C33 C 0.7959(5) 1.0622(3) 0.8128(2) 0.0488(11) Uani 1 1 d . . . . .
C34 C 0.7363(6) 1.0856(3) 0.8717(3) 0.0708(16) Uani 1 1 d . . . . .
H34A H 0.647238 1.092696 0.852592 0.106 Uiso 1 1 calc R U . . .
H34B H 0.799501 1.140121 0.897197 0.106 Uiso 1 1 calc R U . . .
H34C H 0.724191 1.038790 0.902694 0.106 Uiso 1 1 calc R U . . .
C35 C 0.8137(5) 1.1369(3) 0.7658(3) 0.0573(13) Uani 1 1 d . . . . .
H35A H 0.851803 1.123702 0.727894 0.086 Uiso 1 1 calc R U . . .
H35B H 0.876450 1.191035 0.792136 0.086 Uiso 1 1 calc R U . . .
H35C H 0.724318 1.143843 0.747298 0.086 Uiso 1 1 calc R U . . .
C36 C 0.9346(5) 1.0544(3) 0.8432(3) 0.0831(19) Uani 1 1 d . . . . .
H36A H 0.924455 1.008672 0.875148 0.125 Uiso 1 1 calc R U . . .
H36B H 0.995655 1.110038 0.867856 0.125 Uiso 1 1 calc R U . . .
H36C H 0.973804 1.039470 0.806348 0.125 Uiso 1 1 calc R U . . .
C37 C 0.6344(4) 0.6996(2) 0.9906(2) 0.0411(10) Uani 1 1 d D . . . .
C38 C 0.6763(8) 0.8001(4) 0.9978(4) 0.055(2) Uani 0.639(7) 1 d D . P A 1
H38A H 0.596774 0.817691 0.977785 0.083 Uiso 0.639(7) 1 calc R U P A 1
H38B H 0.749927 0.825104 0.973651 0.083 Uiso 0.639(7) 1 calc R U P A 1
H38C H 0.708829 0.821130 1.046509 0.083 Uiso 0.639(7) 1 calc R U P A 1
C39 C 0.7691(7) 0.6789(5) 1.0140(4) 0.054(2) Uani 0.639(7) 1 d D . P A 1
H39A H 0.811217 0.701974 1.061852 0.081 Uiso 0.639(7) 1 calc R U P A 1
H39B H 0.832397 0.705925 0.984825 0.081 Uiso 0.639(7) 1 calc R U P A 1
H39C H 0.749156 0.615659 1.010190 0.081 Uiso 0.639(7) 1 calc R U P A 1
C40 C 0.5418(8) 0.6613(5) 1.0363(4) 0.063(3) Uani 0.639(7) 1 d D . P A 1
H40A H 0.454252 0.671821 1.020316 0.094 Uiso 0.639(7) 1 calc R U P A 1
H40B H 0.584082 0.688317 1.083175 0.094 Uiso 0.639(7) 1 calc R U P A 1
H40C H 0.525433 0.598484 1.035714 0.094 Uiso 0.639(7) 1 calc R U P A 1
C38A C 0.5337(12) 0.7423(8) 1.0098(6) 0.052(4) Uani 0.361(7) 1 d D . P A 2
H38D H 0.557240 0.757194 1.059507 0.078 Uiso 0.361(7) 1 calc R U P A 2
H38E H 0.439672 0.701433 0.996139 0.078 Uiso 0.361(7) 1 calc R U P A 2
H38F H 0.540284 0.795327 0.985895 0.078 Uiso 0.361(7) 1 calc R U P A 2
C39A C 0.7758(10) 0.7615(9) 1.0095(7) 0.062(5) Uani 0.361(7) 1 d D . P A 2
H39D H 0.839494 0.733689 0.998267 0.094 Uiso 0.361(7) 1 calc R U P A 2
H39E H 0.800200 0.778887 1.058827 0.094 Uiso 0.361(7) 1 calc R U P A 2
H39F H 0.781672 0.813172 0.983819 0.094 Uiso 0.361(7) 1 calc R U P A 2
C40A C 0.6211(14) 0.6222(7) 1.0352(6) 0.050(4) Uani 0.361(7) 1 d D . P A 2
H40D H 0.685743 0.592784 1.028097 0.075 Uiso 0.361(7) 1 calc R U P A 2
H40E H 0.527165 0.581114 1.022310 0.075 Uiso 0.361(7) 1 calc R U P A 2
H40F H 0.641920 0.643352 1.083693 0.075 Uiso 0.361(7) 1 calc R U P A 2
C41 C -0.1693(4) 0.4128(3) 0.8845(2) 0.0439(10) Uani 1 1 d . . . . .
C42 C -0.1156(5) 0.3470(3) 0.9259(2) 0.0590(13) Uani 1 1 d . . . . .
H42A H -0.099234 0.306660 0.894544 0.089 Uiso 1 1 calc R U . . .
H42B H -0.183744 0.314206 0.950821 0.089 Uiso 1 1 calc R U . . .
H42C H -0.029448 0.378126 0.958713 0.089 Uiso 1 1 calc R U . . .
C43 C -0.1993(5) 0.4729(3) 0.9338(2) 0.0582(13) Uani 1 1 d . . . . .
H43A H -0.113790 0.506345 0.966103 0.087 Uiso 1 1 calc R U . . .
H43B H -0.264679 0.438011 0.959257 0.087 Uiso 1 1 calc R U . . .
H43C H -0.238688 0.513072 0.907633 0.087 Uiso 1 1 calc R U . . .
C44 C -0.3036(5) 0.3609(3) 0.8337(2) 0.0560(13) Uani 1 1 d . . . . .
H44A H -0.342792 0.401252 0.807815 0.084 Uiso 1 1 calc R U . . .
H44B H -0.369057 0.325779 0.859076 0.084 Uiso 1 1 calc R U . . .
H44C H -0.284539 0.322452 0.801867 0.084 Uiso 1 1 calc R U . . .
C45 C 0.4801(4) 0.5162(3) 0.6811(2) 0.0514(12) Uani 1 1 d . . . . .
H45A H 0.450183 0.460149 0.701793 0.062 Uiso 1 1 calc R U . . .
H45B H 0.581739 0.539358 0.692706 0.062 Uiso 1 1 calc R U . . .
C46 C 0.4265(5) 0.5036(4) 0.6042(3) 0.0738(18) Uani 1 1 d . . . . .
H46A H 0.451746 0.455981 0.585258 0.089 Uiso 1 1 calc R U . . .
H46B H 0.325021 0.486321 0.593488 0.089 Uiso 1 1 calc R U . . .
C47 C 0.4130(5) 0.6343(4) 0.5540(3) 0.0716(17) Uani 1 1 d . . . . .
H47 H 0.322443 0.618603 0.561393 0.086 Uiso 1 1 calc R U . . .
C48 C 0.4634(4) 0.7141(2) 0.5232(2) 0.0868(9) Uani 1 1 d G . . . .
C49 C 0.5962(4) 0.7414(3) 0.51254(19) 0.0868(9) Uani 1 1 d G . . . .
C50 C 0.6442(3) 0.8186(3) 0.4824(2) 0.0868(9) Uani 1 1 d G . . . .
H50 H 0.734912 0.837211 0.475110 0.104 Uiso 1 1 calc R U . . .
C51 C 0.5594(4) 0.8684(2) 0.46284(19) 0.0868(9) Uani 1 1 d G . . . .
H51 H 0.592171 0.921176 0.442220 0.104 Uiso 1 1 calc R U . . .
C52 C 0.4266(4) 0.8412(3) 0.47347(19) 0.0868(9) Uani 1 1 d DG . . . .
C53 C 0.3786(3) 0.7640(3) 0.5036(2) 0.0868(9) Uani 1 1 d G . . . .
H53 H 0.287900 0.745340 0.510901 0.104 Uiso 1 1 calc R U . . .
C54 C 0.1722(6) 0.9372(3) 0.4176(2) 0.0635(15) Uani 1 1 d D . . . .
C55 C 0.0348(6) 0.9020(3) 0.4165(3) 0.0730(16) Uani 1 1 d . . . . .
H55 H 0.000687 0.847543 0.434538 0.088 Uiso 1 1 calc R U . . .
C56 C -0.0524(6) 0.9456(3) 0.3893(3) 0.0755(17) Uani 1 1 d . . . . .
H56 H -0.147520 0.920765 0.388331 0.091 Uiso 1 1 calc R U . . .
C57 C -0.0058(6) 1.0239(3) 0.3637(3) 0.0589(13) Uani 1 1 d . . . . .
H57 H -0.067909 1.053882 0.345909 0.071 Uiso 1 1 calc R U . . .
C58 C 0.1275(7) 1.0590(3) 0.3634(3) 0.0729(17) Uani 1 1 d . . . . .
H58 H 0.158960 1.113050 0.344355 0.087 Uiso 1 1 calc R U . . .
C59 C 0.2204(6) 1.0170(4) 0.3908(3) 0.0786(17) Uani 1 1 d . . . . .
H59 H 0.315202 1.042356 0.391152 0.094 Uiso 1 1 calc R U . . .
C60 C 0.0063(4) 0.7587(2) 0.57753(19) 0.0362(9) Uani 1 1 d . . . . .
H60A H 0.044136 0.818055 0.563190 0.043 Uiso 1 1 calc R U . . .
H60B H -0.076298 0.755468 0.594962 0.043 Uiso 1 1 calc R U . . .
C61 C -0.0311(4) 0.6925(2) 0.5177(2) 0.0369(9) Uani 1 1 d . . . . .
H61A H -0.093519 0.706944 0.478809 0.044 Uiso 1 1 calc R U . . .
H61B H 0.052677 0.692873 0.502575 0.044 Uiso 1 1 calc R U . . .
C62 C -0.0268(4) 0.5565(2) 0.56095(19) 0.0345(9) Uani 1 1 d . . . . .
H62 H 0.066019 0.573416 0.556883 0.041 Uiso 1 1 calc R U . . .
C63 C -0.0813(4) 0.4779(2) 0.59197(19) 0.0316(9) Uani 1 1 d . . . . .
C64 C -0.2168(4) 0.4537(2) 0.6039(2) 0.0350(9) Uani 1 1 d . . . . .
C65 C -0.2606(4) 0.3806(2) 0.6401(2) 0.0394(10) Uani 1 1 d . . . . .
H65 H -0.350723 0.363309 0.648196 0.047 Uiso 1 1 calc R U . . .
C66 C -0.1765(4) 0.3338(2) 0.6639(2) 0.0389(10) Uani 1 1 d . . . . .
H66 H -0.208530 0.284793 0.688707 0.047 Uiso 1 1 calc R U . . .
C67 C -0.0438(4) 0.3566(2) 0.6524(2) 0.0339(9) Uani 1 1 d . . . . .
C68 C 0.0028(4) 0.4285(2) 0.6169(2) 0.0338(9) Uani 1 1 d . . . . .
H68 H 0.093191 0.444633 0.609367 0.041 Uiso 1 1 calc R U . . .
C69 C 0.2276(4) 0.2686(2) 0.6989(2) 0.0394(10) Uani 1 1 d . . . . .
C70 C 0.2038(5) 0.2261(3) 0.7566(2) 0.0531(12) Uani 1 1 d . . . . .
H70 H 0.131487 0.229846 0.776651 0.064 Uiso 1 1 calc R U . . .
C71 C 0.2860(5) 0.1779(3) 0.7854(3) 0.0587(13) Uani 1 1 d . . . . .
H71 H 0.269220 0.148035 0.824946 0.070 Uiso 1 1 calc R U . . .
C72 C 0.3922(5) 0.1733(3) 0.7565(3) 0.0521(12) Uani 1 1 d . . . . .
H72 H 0.448289 0.140296 0.776252 0.063 Uiso 1 1 calc R U . . .
C73 C 0.4164(4) 0.2161(3) 0.6999(3) 0.0511(12) Uani 1 1 d . . . . .
H73 H 0.488838 0.212553 0.679923 0.061 Uiso 1 1 calc R U . . .
C74 C 0.3349(4) 0.2651(3) 0.6713(2) 0.0458(11) Uani 1 1 d . . . . .
H74 H 0.353440 0.296201 0.632508 0.055 Uiso 1 1 calc R U . . .
N45 N 0.4821(4) 0.5824(4) 0.5724(2) 0.0682(13) Uani 1 1 d . . . . .
N60 N -0.0993(3) 0.60553(19) 0.53820(16) 0.0350(8) Uani 1 1 d . . . . .
N66 N 0.0350(3) 0.3040(2) 0.68234(17) 0.0391(8) Uani 1 1 d . . . . .
N67 N 0.1486(3) 0.3199(2) 0.66588(17) 0.0395(8) Uani 1 1 d . . . . .
O25 O 0.1749(2) 0.60370(16) 0.71530(13) 0.0339(6) Uani 1 1 d . . . . .
H25 H 0.242368 0.586730 0.715603 0.051 Uiso 1 1 calc R U . . .
O27 O 0.4012(3) 0.74744(16) 0.67375(15) 0.0399(7) Uani 1 1 d . . . . .
H27 H 0.323360 0.753304 0.662798 0.060 Uiso 1 1 calc R U . . .
O28 O 0.4245(3) 0.57737(17) 0.70655(14) 0.0397(7) Uani 1 1 d . . . . .
O48 O 0.6775(4) 0.6925(3) 0.5280(2) 0.0854(13) Uani 1 1 d . . . . .
H48 H 0.636786 0.648048 0.545862 0.128 Uiso 1 1 calc R U . . .
O59 O 0.1070(2) 0.74071(15) 0.63040(13) 0.0327(6) Uani 1 1 d . . . . .
O63 O -0.2982(3) 0.49889(17) 0.58236(15) 0.0421(7) Uani 1 1 d . . . . .
H63 H -0.256374 0.542174 0.563704 0.063 Uiso 1 1 calc R U . . .
N52 N 0.2361(8) 0.8773(4) 0.4496(3) 0.0513(12) Uani 0.680(8) 1 d . . P B 1
N51 N 0.3611(7) 0.9062(4) 0.4426(3) 0.0513(12) Uani 0.680(8) 1 d D . P B 1
N51A N 0.2914(10) 0.8524(9) 0.4681(7) 0.0513(12) Uani 0.320(8) 1 d D . P B 2
N52A N 0.2993(12) 0.9128(11) 0.4303(9) 0.0513(12) Uani 0.320(8) 1 d D . P B 2

loop_
_atom_site_aniso_label
_atom_site_aniso_U_11
_atom_site_aniso_U_22
_atom_site_aniso_U_33
_atom_site_aniso_U_23
_atom_site_aniso_U_13
_atom_site_aniso_U_12
C1 0.0207(18) 0.0170(17) 0.045(2) -0.0008(16) 0.0029(16) 0.0001(14)
C2 0.0224(19) 0.0271(19) 0.048(2) 0.0027(17) 0.0063(17) 0.0077(16)
C3 0.0218(18) 0.0244(18) 0.040(2) 0.0038(16) 0.0028(16) 0.0099(15)
C4 0.029(2) 0.031(2) 0.041(2) 0.0069(17) 0.0069(17) 0.0109(17)
C5 0.030(2) 0.028(2) 0.039(2) 0.0037(17) 0.0053(17) 0.0086(16)
C6 0.032(2) 0.0235(19) 0.042(2) 0.0023(17) 0.0027(17) 0.0049(16)
C7 0.029(2) 0.0252(19) 0.039(2) 0.0058(16) 0.0073(16) 0.0125(16)
C8 0.037(2) 0.028(2) 0.041(2) 0.0068(17) 0.0078(18) 0.0095(17)
C9 0.033(2) 0.027(2) 0.036(2) 0.0056(16) 0.0112(17) 0.0059(16)
C10 0.040(2) 0.026(2) 0.045(2) 0.0087(17) 0.0138(19) 0.0056(17)
C11 0.035(2) 0.027(2) 0.043(2) 0.0062(17) 0.0069(18) 0.0011(17)
C12 0.028(2) 0.032(2) 0.042(2) 0.0062(17) 0.0082(17) 0.0036(17)
C13 0.029(2) 0.031(2) 0.038(2) 0.0005(17) 0.0115(17) 0.0079(17)
C14 0.027(2) 0.035(2) 0.051(3) -0.0046(18) 0.0091(18) 0.0100(17)
C15 0.027(2) 0.0264(19) 0.047(2) -0.0016(17) 0.0040(17) 0.0125(16)
C16 0.0245(19) 0.0226(19) 0.054(3) -0.0017(18) 0.0017(18) 0.0089(16)
C17 0.029(2) 0.0228(19) 0.048(2) -0.0002(17) -0.0022(18) 0.0123(16)
C18 0.030(2) 0.026(2) 0.046(2) 0.0037(17) 0.0015(18) 0.0099(16)
C19 0.027(2) 0.0206(18) 0.051(3) 0.0007(17) -0.0011(18) 0.0123(16)
C20 0.032(2) 0.0202(19) 0.058(3) -0.0032(18) -0.0031(19) 0.0063(16)
C21 0.0246(19) 0.0180(18) 0.043(2) -0.0044(16) -0.0017(16) 0.0032(15)
C22 0.039(2) 0.0199(19) 0.043(2) 0.0003(17) -0.0017(18) 0.0033(17)
C23 0.036(2) 0.0227(19) 0.040(2) -0.0030(17) 0.0038(17) 0.0002(16)
C24 0.0226(19) 0.0232(19) 0.048(2) -0.0075(17) 0.0037(17) -0.0020(15)
C25 0.0266(19) 0.0184(18) 0.039(2) -0.0016(16) 0.0019(16) 0.0022(15)
C26 0.0251(19) 0.0267(19) 0.033(2) 0.0033(16) 0.0030(16) 0.0118(16)
C27 0.029(2) 0.028(2) 0.040(2) -0.0012(16) 0.0130(17) 0.0026(16)
C28 0.028(2) 0.027(2) 0.046(2) -0.0046(17) 0.0003(18) 0.0153(17)
C29 0.041(2) 0.043(2) 0.038(2) 0.0032(19) 0.0063(19) 0.0096(19)
C30 0.084(4) 0.122(5) 0.048(3) -0.002(3) -0.004(3) 0.060(4)
C31 0.058(3) 0.080(4) 0.051(3) -0.011(3) 0.013(2) 0.019(3)
C32 0.114(5) 0.054(3) 0.056(3) -0.018(3) 0.022(3) -0.007(3)
C33 0.050(3) 0.026(2) 0.056(3) 0.0067(19) 0.001(2) -0.0007(19)
C34 0.094(4) 0.040(3) 0.057(3) -0.004(2) 0.010(3) -0.002(3)
C35 0.051(3) 0.030(2) 0.071(3) 0.006(2) 0.006(2) -0.008(2)
C36 0.056(3) 0.036(3) 0.123(5) -0.003(3) -0.025(3) -0.002(2)
C37 0.042(2) 0.030(2) 0.046(3) -0.0003(18) -0.0006(19) 0.0127(18)
C38 0.063(5) 0.039(4) 0.057(5) -0.008(3) -0.005(4) 0.020(4)
C39 0.049(4) 0.053(5) 0.057(5) 0.002(4) -0.005(3) 0.024(4)
C40 0.053(5) 0.061(5) 0.058(5) -0.009(4) 0.009(4) -0.003(4)
C38A 0.063(9) 0.057(8) 0.034(7) -0.004(6) -0.004(6) 0.027(7)
C39A 0.043(8) 0.077(11) 0.039(8) -0.011(7) -0.008(6) -0.006(7)
C40A 0.056(8) 0.044(7) 0.046(8) 0.000(6) -0.005(6) 0.022(6)
C41 0.043(2) 0.033(2) 0.042(2) -0.0026(18) 0.0066(19) -0.0044(18)
C42 0.072(3) 0.038(2) 0.053(3) 0.008(2) 0.015(2) -0.002(2)
C43 0.060(3) 0.048(3) 0.054(3) -0.006(2) 0.019(2) -0.003(2)
C44 0.044(3) 0.048(3) 0.053(3) -0.005(2) 0.010(2) -0.016(2)
C45 0.026(2) 0.043(2) 0.082(3) -0.026(2) 0.008(2) 0.0105(19)
C46 0.028(2) 0.094(4) 0.088(4) -0.056(4) 0.011(3) 0.009(3)
C47 0.030(2) 0.113(5) 0.070(3) -0.050(3) -0.004(2) 0.033(3)
C48 0.0771(17) 0.143(3) 0.0595(16) -0.0102(15) 0.0082(12) 0.0671(19)
C49 0.0771(17) 0.143(3) 0.0595(16) -0.0102(15) 0.0082(12) 0.0671(19)
C50 0.0771(17) 0.143(3) 0.0595(16) -0.0102(15) 0.0082(12) 0.0671(19)
C51 0.0771(17) 0.143(3) 0.0595(16) -0.0102(15) 0.0082(12) 0.0671(19)
C52 0.0771(17) 0.143(3) 0.0595(16) -0.0102(15) 0.0082(12) 0.0671(19)
C53 0.0771(17) 0.143(3) 0.0595(16) -0.0102(15) 0.0082(12) 0.0671(19)
C54 0.099(4) 0.050(3) 0.046(3) -0.006(2) -0.005(3) 0.045(3)
C55 0.087(4) 0.035(3) 0.085(4) 0.012(3) 0.004(3) 0.013(3)
C56 0.062(3) 0.039(3) 0.113(5) 0.012(3) 0.009(3) 0.005(3)
C57 0.075(4) 0.037(3) 0.066(3) 0.005(2) 0.008(3) 0.026(3)
C58 0.104(5) 0.050(3) 0.101(4) 0.035(3) 0.069(4) 0.045(3)
C59 0.073(4) 0.069(4) 0.113(5) 0.006(3) 0.046(4) 0.034(3)
C60 0.038(2) 0.033(2) 0.038(2) 0.0038(17) 0.0017(18) 0.0158(18)
C61 0.041(2) 0.027(2) 0.040(2) 0.0014(17) 0.0090(18) 0.0085(17)
C62 0.035(2) 0.028(2) 0.041(2) -0.0042(17) 0.0108(18) 0.0096(17)
C63 0.032(2) 0.0221(19) 0.040(2) -0.0046(16) 0.0093(17) 0.0073(16)
C64 0.033(2) 0.026(2) 0.043(2) -0.0037(17) 0.0075(18) 0.0072(17)
C65 0.029(2) 0.032(2) 0.058(3) 0.0021(19) 0.0133(19) 0.0080(17)
C66 0.038(2) 0.028(2) 0.047(2) 0.0011(18) 0.0132(19) 0.0046(18)
C67 0.035(2) 0.0227(19) 0.042(2) -0.0050(17) 0.0032(17) 0.0100(17)
C68 0.027(2) 0.026(2) 0.044(2) -0.0099(17) 0.0082(17) 0.0051(16)
C69 0.036(2) 0.026(2) 0.051(3) -0.0049(18) -0.0019(19) 0.0100(17)
C70 0.049(3) 0.057(3) 0.055(3) 0.001(2) 0.007(2) 0.024(2)
C71 0.062(3) 0.060(3) 0.056(3) 0.010(2) 0.006(2) 0.026(3)
C72 0.045(3) 0.041(3) 0.064(3) -0.004(2) -0.006(2) 0.019(2)
C73 0.037(2) 0.034(2) 0.080(4) -0.004(2) 0.009(2) 0.0113(19)
C74 0.039(2) 0.028(2) 0.069(3) -0.001(2) 0.012(2) 0.0097(18)
N45 0.034(2) 0.115(4) 0.052(3) -0.030(3) 0.0003(19) 0.026(3)
N60 0.0373(18) 0.0265(16) 0.0384(19) -0.0045(14) 0.0069(15) 0.0079(15)
N66 0.0333(19) 0.0290(17) 0.051(2) -0.0062(15) 0.0087(16) 0.0057(15)
N67 0.037(2) 0.0270(17) 0.050(2) -0.0059(15) 0.0066(16) 0.0063(15)
O25 0.0256(14) 0.0283(14) 0.0492(16) 0.0057(12) 0.0081(12) 0.0108(11)
O27 0.0244(14) 0.0303(14) 0.0601(18) -0.0122(13) 0.0031(13) 0.0070(11)
O28 0.0294(14) 0.0396(15) 0.0475(17) -0.0131(13) 0.0002(12) 0.0136(12)
O48 0.064(2) 0.138(4) 0.089(3) 0.048(3) 0.039(2) 0.065(3)
O59 0.0325(14) 0.0279(13) 0.0378(15) -0.0005(11) 0.0042(11) 0.0124(11)
O63 0.0306(15) 0.0318(15) 0.063(2) 0.0026(13) 0.0084(13) 0.0104(12)
N52 0.048(4) 0.055(3) 0.052(3) -0.0018(19) 0.020(2) 0.014(2)
N51 0.048(4) 0.055(3) 0.052(3) -0.0018(19) 0.020(2) 0.014(2)
N51A 0.048(4) 0.055(3) 0.052(3) -0.0018(19) 0.020(2) 0.014(2)
N52A 0.048(4) 0.055(3) 0.052(3) -0.0018(19) 0.020(2) 0.014(2)

loop_
_atom_type_symbol
_atom_type_description
_atom_type_scat_dispersion_real
_atom_type_scat_dispersion_imag
_atom_type_scat_source
C C 0.0033 0.0016 'International Tables Vol C Tables 4.2.6.8 and 6.1.1.4'
H H 0.0000 0.0000 'International Tables Vol C Tables 4.2.6.8 and 6.1.1.4'
F F 0.0171 0.0103 'International Tables Vol C Tables 4.2.6.8 and 6.1.1.4'
Fe Fe 0.3463 0.8444 'International Tables Vol C Tables 4.2.6.8 and 6.1.1.4'
N N 0.0061 0.0033 'International Tables Vol C Tables 4.2.6.8 and 6.1.1.4'
O O 0.0106 0.0060 'International Tables Vol C Tables 4.2.6.8 and 6.1.1.4'

loop_
_geom_angle_atom_site_label_1
_geom_angle_atom_site_label_2
_geom_angle_atom_site_label_3
_geom_angle
_geom_angle_site_symmetry_1
_geom_angle_site_symmetry_3
_geom_angle_publ_flag
C24 C1 C25 118.3(3) . . ?
C24 C1 C2 121.2(3) . . ?
C25 C1 C2 120.5(3) . . ?
C1 C2 C3 112.2(3) . . ?
C1 C2 H2A 109.2 . . ?
C3 C2 H2A 109.2 . . ?
C1 C2 H2B 109.2 . . ?
C3 C2 H2B 109.2 . . ?
H2A C2 H2B 107.9 . . ?
C4 C3 C26 119.0(3) . . ?
C4 C3 C2 119.5(3) . . ?
C26 C3 C2 121.4(3) . . ?
C3 C4 C5 122.6(4) . . ?
C3 C4 H4 118.7 . . ?
C5 C4 H4 118.7 . . ?
C6 C5 C4 116.5(3) . . ?
C6 C5 C29 122.1(3) . . ?
C4 C5 C29 121.0(3) . . ?
C7 C6 C5 122.7(3) . . ?
C7 C6 H6 118.7 . . ?
C5 C6 H6 118.7 . . ?
C6 C7 C26 118.4(3) . . ?
C6 C7 C8 120.0(3) . . ?
C26 C7 C8 121.2(3) . . ?
C9 C8 C7 109.6(3) . . ?
C9 C8 H8A 109.8 . . ?
C7 C8 H8A 109.8 . . ?
C9 C8 H8B 109.8 . . ?
C7 C8 H8B 109.8 . . ?
H8A C8 H8B 108.2 . . ?
C10 C9 C27 117.8(4) . . ?
C10 C9 C8 121.0(3) . . ?
C27 C9 C8 120.9(3) . . ?
C11 C10 C9 123.3(4) . . ?
C11 C10 H10 118.4 . . ?
C9 C10 H10 118.4 . . ?
C10 C11 C12 117.2(4) . . ?
C10 C11 C33 119.4(4) . . ?
C12 C11 C33 123.4(4) . . ?
C13 C12 C11 122.1(4) . . ?
C13 C12 H12 119.0 . . ?
C11 C12 H12 119.0 . . ?
C27 C13 C12 118.5(3) . . ?
C27 C13 C14 120.4(3) . . ?
C12 C13 C14 121.0(3) . . ?
C13 C14 C15 111.3(3) . . ?
C13 C14 H14A 109.4 . . ?
C15 C14 H14A 109.4 . . ?
C13 C14 H14B 109.4 . . ?
C15 C14 H14B 109.4 . . ?
H14A C14 H14B 108.0 . . ?
C16 C15 C28 117.0(4) . . ?
C16 C15 C14 120.4(3) . . ?
C28 C15 C14 122.5(4) . . ?
C15 C16 C17 124.1(4) . . ?
C15 C16 H16 118.0 . . ?
C17 C16 H16 118.0 . . ?
C16 C17 C18 116.1(4) . . ?
C16 C17 C37 121.7(3) . . ?
C18 C17 C37 122.1(4) . . ?
C19 C18 C17 122.3(4) . . ?
C19 C18 H18 118.8 . . ?
C17 C18 H18 118.8 . . ?
C18 C19 C28 118.7(3) . . ?
C18 C19 C20 120.7(4) . . ?
C28 C19 C20 120.6(4) . . ?
C21 C20 C19 115.2(3) . . ?
C21 C20 H20A 108.5 . . ?
C19 C20 H20A 108.5 . . ?
C21 C20 H20B 108.5 . . ?
C19 C20 H20B 108.5 . . ?
H20A C20 H20B 107.5 . . ?
C25 C21 C22 117.6(3) . . ?
C25 C21 C20 121.4(3) . . ?
C22 C21 C20 120.9(3) . . ?
C23 C22 C21 123.0(4) . . ?
C23 C22 H22 118.5 . . ?
C21 C22 H22 118.5 . . ?
C22 C23 C24 116.8(4) . . ?
C22 C23 C41 124.1(4) . . ?
C24 C23 C41 119.1(4) . . ?
C1 C24 C23 122.5(4) . . ?
C1 C24 H24 118.7 . . ?
C23 C24 H24 118.7 . . ?
O25 C25 C1 116.0(3) . . ?
O25 C25 C21 122.4(3) . . ?
C1 C25 C21 121.6(3) . . ?
C3 C26 O59 120.5(3) . . ?
C3 C26 C7 120.9(3) . . ?
O59 C26 C7 118.5(3) . . ?
O27 C27 C13 117.3(3) . . ?
O27 C27 C9 121.5(3) . . ?
C13 C27 C9 121.1(3) . . ?
C19 C28 O28 119.3(3) . . ?
C19 C28 C15 121.5(4) . . ?
O28 C28 C15 118.9(4) . . ?
C30 C29 C32 110.6(5) . . ?
C30 C29 C5 107.9(4) . . ?
C32 C29 C5 111.9(4) . . ?
C30 C29 C31 108.8(4) . . ?
C32 C29 C31 106.8(4) . . ?
C5 C29 C31 110.9(3) . . ?
C29 C30 H30A 109.5 . . ?
C29 C30 H30B 109.5 . . ?
H30A C30 H30B 109.5 . . ?
C29 C30 H30C 109.5 . . ?
H30A C30 H30C 109.5 . . ?
H30B C30 H30C 109.5 . . ?
C29 C31 H31A 109.5 . . ?
C29 C31 H31B 109.5 . . ?
H31A C31 H31B 109.5 . . ?
C29 C31 H31C 109.5 . . ?
H31A C31 H31C 109.5 . . ?
H31B C31 H31C 109.5 . . ?
C29 C32 H32A 109.5 . . ?
C29 C32 H32B 109.5 . . ?
H32A C32 H32B 109.5 . . ?
C29 C32 H32C 109.5 . . ?
H32A C32 H32C 109.5 . . ?
H32B C32 H32C 109.5 . . ?
C36 C33 C11 112.7(4) . . ?
C36 C33 C35 109.1(4) . . ?
C11 C33 C35 110.3(4) . . ?
C36 C33 C34 108.5(4) . . ?
C11 C33 C34 108.3(4) . . ?
C35 C33 C34 107.8(4) . . ?
C33 C34 H34A 109.5 . . ?
C33 C34 H34B 109.5 . . ?
H34A C34 H34B 109.5 . . ?
C33 C34 H34C 109.5 . . ?
H34A C34 H34C 109.5 . . ?
H34B C34 H34C 109.5 . . ?
C33 C35 H35A 109.5 . . ?
C33 C35 H35B 109.5 . . ?
H35A C35 H35B 109.5 . . ?
C33 C35 H35C 109.5 . . ?
H35A C35 H35C 109.5 . . ?
H35B C35 H35C 109.5 . . ?
C33 C36 H36A 109.5 . . ?
C33 C36 H36B 109.5 . . ?
H36A C36 H36B 109.5 . . ?
C33 C36 H36C 109.5 . . ?
H36A C36 H36C 109.5 . . ?
H36B C36 H36C 109.5 . . ?
C39A C37 C17 116.9(6) . . ?
C40 C37 C17 114.9(4) . . ?
C39A C37 C40A 109.8(8) . . ?
C17 C37 C40A 110.3(5) . . ?
C40 C37 C39 109.1(5) . . ?
C17 C37 C39 107.5(4) . . ?
C40 C37 C38 110.3(5) . . ?
C17 C37 C38 109.1(4) . . ?
C39 C37 C38 105.6(5) . . ?
C39A C37 C38A 109.8(9) . . ?
C17 C37 C38A 105.4(5) . . ?
C40A C37 C38A 103.8(8) . . ?
C37 C38 H38A 109.5 . . ?
C37 C38 H38B 109.5 . . ?
H38A C38 H38B 109.5 . . ?
C37 C38 H38C 109.5 . . ?
H38A C38 H38C 109.5 . . ?
H38B C38 H38C 109.5 . . ?
C37 C39 H39A 109.5 . . ?
C37 C39 H39B 109.5 . . ?
H39A C39 H39B 109.5 . . ?
C37 C39 H39C 109.5 . . ?
H39A C39 H39C 109.5 . . ?
H39B C39 H39C 109.5 . . ?
C37 C40 H40A 109.5 . . ?
C37 C40 H40B 109.5 . . ?
H40A C40 H40B 109.5 . . ?
C37 C40 H40C 109.5 . . ?
H40A C40 H40C 109.5 . . ?
H40B C40 H40C 109.5 . . ?
C37 C38A H38D 109.5 . . ?
C37 C38A H38E 109.5 . . ?
H38D C38A H38E 109.5 . . ?
C37 C38A H38F 109.5 . . ?
H38D C38A H38F 109.5 . . ?
H38E C38A H38F 109.5 . . ?
C37 C39A H39D 109.5 . . ?
C37 C39A H39E 109.5 . . ?
H39D C39A H39E 109.5 . . ?
C37 C39A H39F 109.5 . . ?
H39D C39A H39F 109.5 . . ?
H39E C39A H39F 109.5 . . ?
C37 C40A H40D 109.5 . . ?
C37 C40A H40E 109.5 . . ?
H40D C40A H40E 109.5 . . ?
C37 C40A H40F 109.5 . . ?
H40D C40A H40F 109.5 . . ?
H40E C40A H40F 109.5 . . ?
C43 C41 C23 110.0(3) . . ?
C43 C41 C42 108.8(4) . . ?
C23 C41 C42 112.2(4) . . ?
C43 C41 C44 109.3(4) . . ?
C23 C41 C44 109.1(3) . . ?
C42 C41 C44 107.4(4) . . ?
C41 C42 H42A 109.5 . . ?
C41 C42 H42B 109.5 . . ?
H42A C42 H42B 109.5 . . ?
C41 C42 H42C 109.5 . . ?
H42A C42 H42C 109.5 . . ?
H42B C42 H42C 109.5 . . ?
C41 C43 H43A 109.5 . . ?
C41 C43 H43B 109.5 . . ?
H43A C43 H43B 109.5 . . ?
C41 C43 H43C 109.5 . . ?
H43A C43 H43C 109.5 . . ?
H43B C43 H43C 109.5 . . ?
C41 C44 H44A 109.5 . . ?
C41 C44 H44B 109.5 . . ?
H44A C44 H44B 109.5 . . ?
C41 C44 H44C 109.5 . . ?
H44A C44 H44C 109.5 . . ?
H44B C44 H44C 109.5 . . ?
O28 C45 C46 106.7(4) . . ?
O28 C45 H45A 110.4 . . ?
C46 C45 H45A 110.4 . . ?
O28 C45 H45B 110.4 . . ?
C46 C45 H45B 110.4 . . ?
H45A C45 H45B 108.6 . . ?
N45 C46 C45 111.1(4) . . ?
N45 C46 H46A 109.4 . . ?
C45 C46 H46A 109.4 . . ?
N45 C46 H46B 109.4 . . ?
C45 C46 H46B 109.4 . . ?
H46A C46 H46B 108.0 . . ?
N45 C47 C48 124.5(5) . . ?
N45 C47 H47 117.7 . . ?
C48 C47 H47 117.7 . . ?
C49 C48 C53 120.0 . . ?
C49 C48 C47 120.3(3) . . ?
C53 C48 C47 119.7(3) . . ?
O48 C49 C50 118.9(3) . . ?
O48 C49 C48 121.1(3) . . ?
C50 C49 C48 120.0 . . ?
C49 C50 C51 120.0 . . ?
C49 C50 H50 120.0 . . ?
C51 C50 H50 120.0 . . ?
C52 C51 C50 120.0 . . ?
C52 C51 H51 120.0 . . ?
C50 C51 H51 120.0 . . ?
C53 C52 C51 120.0 . . ?
C53 C52 N51A 88.6(6) . . ?
C51 C52 N51A 151.4(6) . . ?
C53 C52 N51 133.7(4) . . ?
C51 C52 N51 106.2(4) . . ?
C52 C53 C48 120.0 . . ?
C52 C53 H53 120.0 . . ?
C48 C53 H53 120.0 . . ?
C55 C54 C59 119.4(5) . . ?
C55 C54 N52 106.5(5) . . ?
C59 C54 N52 134.1(6) . . ?
C55 C54 N52A 140.4(8) . . ?
C59 C54 N52A 99.5(9) . . ?
C56 C55 C54 119.7(5) . . ?
C56 C55 H55 120.1 . . ?
C54 C55 H55 120.1 . . ?
C57 C56 C55 121.2(5) . . ?
C57 C56 H56 119.4 . . ?
C55 C56 H56 119.4 . . ?
C58 C57 C56 120.1(5) . . ?
C58 C57 H57 119.9 . . ?
C56 C57 H57 119.9 . . ?
C57 C58 C59 120.7(5) . . ?
C57 C58 H58 119.7 . . ?
C59 C58 H58 119.7 . . ?
C54 C59 C58 118.9(5) . . ?
C54 C59 H59 120.6 . . ?
C58 C59 H59 120.6 . . ?
O59 C60 C61 108.3(3) . . ?
O59 C60 H60A 110.0 . . ?
C61 C60 H60A 110.0 . . ?
O59 C60 H60B 110.0 . . ?
C61 C60 H60B 110.0 . . ?
H60A C60 H60B 108.4 . . ?
N60 C61 C60 109.3(3) . . ?
N60 C61 H61A 109.8 . . ?
C60 C61 H61A 109.8 . . ?
N60 C61 H61B 109.8 . . ?
C60 C61 H61B 109.8 . . ?
H61A C61 H61B 108.3 . . ?
N60 C62 C63 122.5(4) . . ?
N60 C62 H62 118.8 . . ?
C63 C62 H62 118.8 . . ?
C68 C63 C64 119.3(3) . . ?
C68 C63 C62 119.9(3) . . ?
C64 C63 C62 120.5(3) . . ?
O63 C64 C65 120.4(3) . . ?
O63 C64 C63 121.3(3) . . ?
C65 C64 C63 118.3(3) . . ?
C66 C65 C64 121.1(4) . . ?
C66 C65 H65 119.4 . . ?
C64 C65 H65 119.4 . . ?
C65 C66 C67 121.1(4) . . ?
C65 C66 H66 119.4 . . ?
C67 C66 H66 119.4 . . ?
C68 C67 C66 119.2(3) . . ?
C68 C67 N66 125.5(3) . . ?
C66 C67 N66 115.3(3) . . ?
C67 C68 C63 120.9(3) . . ?
C67 C68 H68 119.5 . . ?
C63 C68 H68 119.5 . . ?
C74 C69 C70 119.9(4) . . ?
C74 C69 N67 116.4(4) . . ?
C70 C69 N67 123.7(4) . . ?
C69 C70 C71 119.8(4) . . ?
C69 C70 H70 120.1 . . ?
C71 C70 H70 120.1 . . ?
C72 C71 C70 120.0(5) . . ?
C72 C71 H71 120.0 . . ?
C70 C71 H71 120.0 . . ?
C73 C72 C71 120.1(4) . . ?
C73 C72 H72 120.0 . . ?
C71 C72 H72 120.0 . . ?
C72 C73 C74 120.0(4) . . ?
C72 C73 H73 120.0 . . ?
C74 C73 H73 120.0 . . ?
C69 C74 C73 120.1(4) . . ?
C69 C74 H74 119.9 . . ?
C73 C74 H74 119.9 . . ?
C47 N45 C46 122.0(5) . . ?
C62 N60 C61 119.5(3) . . ?
N67 N66 C67 114.3(3) . . ?
N66 N67 C69 112.9(3) . . ?
C25 O25 H25 109.5 . . ?
C27 O27 H27 109.5 . . ?
C28 O28 C45 114.9(3) . . ?
C49 O48 H48 109.5 . . ?
C26 O59 C60 114.8(3) . . ?
C64 O63 H63 109.5 . . ?
N51 N52 C54 105.3(6) . . ?
N52 N51 C52 105.3(5) . . ?
N52A N51A C52 101.4(10) . . ?
N51A N52A C54 111.5(13) . . ?

loop_
_geom_bond_atom_site_label_1
_geom_bond_atom_site_label_2
_geom_bond_distance
_geom_bond_site_symmetry_2
_geom_bond_publ_flag
C1 C24 1.385(5) . ?
C1 C25 1.390(5) . ?
C1 C2 1.514(5) . ?
C2 C3 1.519(5) . ?
C2 H2A 0.9900 . ?
C2 H2B 0.9900 . ?
C3 C4 1.375(5) . ?
C3 C26 1.386(5) . ?
C4 C5 1.406(5) . ?
C4 H4 0.9500 . ?
C5 C6 1.393(5) . ?
C5 C29 1.522(6) . ?
C6 C7 1.385(5) . ?
C6 H6 0.9500 . ?
C7 C26 1.400(5) . ?
C7 C8 1.522(5) . ?
C8 C9 1.507(5) . ?
C8 H8A 0.9900 . ?
C8 H8B 0.9900 . ?
C9 C10 1.386(5) . ?
C9 C27 1.398(5) . ?
C10 C11 1.381(6) . ?
C10 H10 0.9500 . ?
C11 C12 1.396(5) . ?
C11 C33 1.530(5) . ?
C12 C13 1.392(5) . ?
C12 H12 0.9500 . ?
C13 C27 1.392(5) . ?
C13 C14 1.514(5) . ?
C14 C15 1.514(6) . ?
C14 H14A 0.9900 . ?
C14 H14B 0.9900 . ?
C15 C16 1.384(5) . ?
C15 C28 1.404(5) . ?
C16 C17 1.389(6) . ?
C16 H16 0.9500 . ?
C17 C18 1.408(5) . ?
C17 C37 1.527(5) . ?
C18 C19 1.383(5) . ?
C18 H18 0.9500 . ?
C19 C28 1.388(6) . ?
C19 C20 1.532(5) . ?
C20 C21 1.516(5) . ?
C20 H20A 0.9900 . ?
C20 H20B 0.9900 . ?
C21 C25 1.393(5) . ?
C21 C22 1.396(5) . ?
C22 C23 1.383(6) . ?
C22 H22 0.9500 . ?
C23 C24 1.398(5) . ?
C23 C41 1.532(6) . ?
C24 H24 0.9500 . ?
C25 O25 1.378(4) . ?
C26 O59 1.390(4) . ?
C27 O27 1.373(4) . ?
C28 O28 1.393(5) . ?
C29 C30 1.509(6) . ?
C29 C32 1.522(6) . ?
C29 C31 1.542(6) . ?
C30 H30A 0.9800 . ?
C30 H30B 0.9800 . ?
C30 H30C 0.9800 . ?
C31 H31A 0.9800 . ?
C31 H31B 0.9800 . ?
C31 H31C 0.9800 . ?
C32 H32A 0.9800 . ?
C32 H32B 0.9800 . ?
C32 H32C 0.9800 . ?
C33 C36 1.507(7) . ?
C33 C35 1.532(6) . ?
C33 C34 1.542(7) . ?
C34 H34A 0.9800 . ?
C34 H34B 0.9800 . ?
C34 H34C 0.9800 . ?
C35 H35A 0.9800 . ?
C35 H35B 0.9800 . ?
C35 H35C 0.9800 . ?
C36 H36A 0.9800 . ?
C36 H36B 0.9800 . ?
C36 H36C 0.9800 . ?
C37 C39A 1.475(8) . ?
C37 C40 1.475(7) . ?
C37 C40A 1.537(8) . ?
C37 C39 1.542(6) . ?
C37 C38 1.546(6) . ?
C37 C38A 1.547(8) . ?
C38 H38A 0.9800 . ?
C38 H38B 0.9800 . ?
C38 H38C 0.9800 . ?
C39 H39A 0.9800 . ?
C39 H39B 0.9800 . ?
C39 H39C 0.9800 . ?
C40 H40A 0.9800 . ?
C40 H40B 0.9800 . ?
C40 H40C 0.9800 . ?
C38A H38D 0.9800 . ?
C38A H38E 0.9800 . ?
C38A H38F 0.9800 . ?
C39A H39D 0.9800 . ?
C39A H39E 0.9800 . ?
C39A H39F 0.9800 . ?
C40A H40D 0.9800 . ?
C40A H40E 0.9800 . ?
C40A H40F 0.9800 . ?
C41 C43 1.526(6) . ?
C41 C42 1.536(6) . ?
C41 C44 1.537(6) . ?
C42 H42A 0.9800 . ?
C42 H42B 0.9800 . ?
C42 H42C 0.9800 . ?
C43 H43A 0.9800 . ?
C43 H43B 0.9800 . ?
C43 H43C 0.9800 . ?
C44 H44A 0.9800 . ?
C44 H44B 0.9800 . ?
C44 H44C 0.9800 . ?
C45 O28 1.440(5) . ?
C45 C46 1.509(7) . ?
C45 H45A 0.9900 . ?
C45 H45B 0.9900 . ?
C46 N45 1.443(7) . ?
C46 H46A 0.9900 . ?
C46 H46B 0.9900 . ?
C47 N45 1.291(7) . ?
C47 C48 1.436(7) . ?
C47 H47 0.9500 . ?
C48 C49 1.3900 . ?
C48 C53 1.3900 . ?
C49 O48 1.338(4) . ?
C49 C50 1.3900 . ?
C50 C51 1.3900 . ?
C50 H50 0.9500 . ?
C51 C52 1.3900 . ?
C51 H51 0.9500 . ?
C52 C53 1.3900 . ?
C52 N51A 1.477(9) . ?
C52 N51 1.509(6) . ?
C53 H53 0.9500 . ?
C54 C55 1.372(8) . ?
C54 C59 1.392(8) . ?
C54 N52 1.436(8) . ?
C54 N52A 1.489(9) . ?
C55 C56 1.363(7) . ?
C55 H55 0.9500 . ?
C56 C57 1.358(7) . ?
C56 H56 0.9500 . ?
C57 C58 1.339(7) . ?
C57 H57 0.9500 . ?
C58 C59 1.391(8) . ?
C58 H58 0.9500 . ?
C59 H59 0.9500 . ?
C60 O59 1.437(4) . ?
C60 C61 1.499(5) . ?
C60 H60A 0.9900 . ?
C60 H60B 0.9900 . ?
C61 N60 1.473(5) . ?
C61 H61A 0.9900 . ?
C61 H61B 0.9900 . ?
C62 N60 1.295(5) . ?
C62 C63 1.431(5) . ?
C62 H62 0.9500 . ?
C63 C68 1.399(5) . ?
C63 C64 1.428(5) . ?
C64 O63 1.311(4) . ?
C64 C65 1.398(5) . ?
C65 C66 1.361(5) . ?
C65 H65 0.9500 . ?
C66 C67 1.397(5) . ?
C66 H66 0.9500 . ?
C67 C68 1.381(5) . ?
C67 N66 1.427(5) . ?
C68 H68 0.9500 . ?
C69 C74 1.375(6) . ?
C69 C70 1.377(6) . ?
C69 N67 1.432(5) . ?
C70 C71 1.390(6) . ?
C70 H70 0.9500 . ?
C71 C72 1.384(7) . ?
C71 H71 0.9500 . ?
C72 C73 1.362(7) . ?
C72 H72 0.9500 . ?
C73 C74 1.393(6) . ?
C73 H73 0.9500 . ?
C74 H74 0.9500 . ?
N66 N67 1.257(5) . ?
O25 H25 0.8400 . ?
O27 H27 0.8400 . ?
O48 H48 0.8400 . ?
O63 H63 0.8400 . ?
N52 N51 1.289(12) . ?
N51A N52A 1.24(3) . ?
